data_2230014
loop_
_publ_author_name
'Wang, Fu-Ming'

_publ_section_title
;
 (Acetylacetonato-\k^2^<i>O</i>,<i>O</i>')(2-bromo-4-chloro-6-{[2-(dimethylamino)ethylimino]methyl}phenolato-\k^3^<i>N</i>,<i>N</i>',<i>O</i>)oxidovanadium(IV)
;
_journal_coeditor_code HB5858
_journal_issue 5
_journal_name_full 'Acta Crystallographica Section E'
_journal_page_first m650
_journal_paper_doi 10.1107/S1600536811015406
_journal_volume 67
_journal_year 2011
_chemical_formula_iupac '[V (C11 H13 Br Cl N2 O) (C5 H7 O2) O]'
_chemical_formula_moiety 'C16 H20 Br Cl N2 O4 V'
_chemical_formula_sum 'C16 H20 Br Cl N2 O4 V'
_chemical_formula_weight 470.64
_chemical_name_systematic
;
(Acetylacetonato-\k^2^<i>O</i>,<i>O</i>')(2-bromo-4-chloro-6-{[2-
(dimethylamino)ethylimino]methyl}phenolato-
\k^3^<i>N</i>,<i>N</i>',<i>O</i>)oxidovanadium(IV)
;
_space_group_IT_number 33
_symmetry_cell_setting orthorhombic
_symmetry_space_group_name_Hall 'P 2c -2n'
_symmetry_space_group_name_H-M 'P n a 21'
_atom_sites_solution_hydrogens geom
_atom_sites_solution_primary direct
_atom_sites_solution_secondary difmap
_audit_creation_method SHELXL-97
_cell_angle_alpha 90.00
_cell_angle_beta 90.00
_cell_angle_gamma 90.00
_cell_formula_units_Z 4
_cell_length_a 20.351(2)
_cell_length_b 12.7490(10)
_cell_length_c 7.410(2)
_cell_measurement_reflns_used 1129
_cell_measurement_temperature 298(2)
_cell_measurement_theta_max 24.5
_cell_measurement_theta_min 2.5
_cell_volume 1922.6(6)
_computing_cell_refinement 'SAINT (Bruker, 1998)'
_computing_data_collection 'SMART (Bruker, 1998)'
_computing_data_reduction 'SAINT (Bruker, 1998)'
_computing_molecular_graphics 'SHELXTL (Sheldrick, 2008)'
_computing_publication_material 'SHELXTL (Sheldrick, 2008)'
_computing_structure_refinement 'SHELXL97 (Sheldrick, 2008)'
_computing_structure_solution 'SHELXS97 (Sheldrick, 2008)'
_diffrn_ambient_temperature 298(2)
_diffrn_measured_fraction_theta_full 0.984
_diffrn_measured_fraction_theta_max 0.984
_diffrn_measurement_device_type 'Bruker SMART CCD'
_diffrn_measurement_method \w
_diffrn_radiation_monochromator graphite
_diffrn_radiation_source 'fine-focus sealed tube'
_diffrn_radiation_type MoK\a
_diffrn_radiation_wavelength 0.71073
_diffrn_reflns_av_R_equivalents 0.0519
_diffrn_reflns_av_sigmaI/netI 0.1096
_diffrn_reflns_limit_h_max 26
_diffrn_reflns_limit_h_min -15
_diffrn_reflns_limit_k_max 16
_diffrn_reflns_limit_k_min -10
_diffrn_reflns_limit_l_max 9
_diffrn_reflns_limit_l_min -9
_diffrn_reflns_number 7060
_diffrn_reflns_theta_full 27.50
_diffrn_reflns_theta_max 27.50
_diffrn_reflns_theta_min 2.56
_diffrn_standards_number 0
_exptl_absorpt_coefficient_mu 2.755
_exptl_absorpt_correction_T_max 0.473
_exptl_absorpt_correction_T_min 0.429
_exptl_absorpt_correction_type multi-scan
_exptl_absorpt_process_details '(SADABS; Sheldrick, 1996)'
_exptl_crystal_colour green
_exptl_crystal_density_diffrn 1.626
_exptl_crystal_density_method 'not measured'
_exptl_crystal_description block
_exptl_crystal_F_000 948
_exptl_crystal_size_max 0.37
_exptl_crystal_size_mid 0.33
_exptl_crystal_size_min 0.32
_refine_diff_density_max 0.323
_refine_diff_density_min -0.393
_refine_ls_abs_structure_details 'Flack (1983), 1475 Friedel pairs'
_refine_ls_abs_structure_Flack 0.028(14)
_refine_ls_extinction_method none
_refine_ls_goodness_of_fit_ref 0.930
_refine_ls_hydrogen_treatment constr
_refine_ls_matrix_type full
_refine_ls_number_parameters 230
_refine_ls_number_reflns 3863
_refine_ls_number_restraints 1
_refine_ls_restrained_S_all 0.930
_refine_ls_R_factor_all 0.0988
_refine_ls_R_factor_gt 0.0469
_refine_ls_shift/su_max 0.000
_refine_ls_shift/su_mean 0.000
_refine_ls_structure_factor_coef Fsqd
_refine_ls_weighting_details 'calc w=1/[\s^2^(Fo^2^)]'
_refine_ls_weighting_scheme calc
_refine_ls_wR_factor_gt 0.0822
_refine_ls_wR_factor_ref 0.0999
_reflns_number_gt 2284
_reflns_number_total 3863
_reflns_threshold_expression I>2\s(I)
_cod_data_source_file hb5858.cif
_cod_data_source_block I
_cod_database_code 2230014
_cod_database_fobs_code 2230014

loop_
_symmetry_equiv_pos_as_xyz
'x, y, z'
'-x, -y, z+1/2'
'x+1/2, -y+1/2, z'
'-x+1/2, y+1/2, z+1/2'

loop_
_atom_site_type_symbol
_atom_site_label
_atom_site_fract_x
_atom_site_fract_y
_atom_site_fract_z
_atom_site_U_iso_or_equiv
_atom_site_adp_type
_atom_site_calc_flag
_atom_site_refinement_flags
_atom_site_occupancy
_atom_site_symmetry_multiplicity
_atom_site_disorder_assembly
_atom_site_disorder_group
V V1 0.63268(4) -0.04041(7) 0.00361(16) 0.0381(3) Uani d . 1 1 . .
Br Br1 0.64969(3) 0.21353(5) -0.47589(10) 0.0583(2) Uani d . 1 1 . .
Cl Cl1 0.51964(10) 0.50695(15) -0.0592(3) 0.0756(6) Uani d . 1 1 . .
N N1 0.5724(2) 0.0368(4) 0.1869(7) 0.0380(12) Uani d . 1 1 . .
N N2 0.6403(2) -0.1505(4) 0.2353(7) 0.0439(14) Uani d . 1 1 . .
O O1 0.62782(18) 0.0834(3) -0.1510(6) 0.0457(11) Uani d . 1 1 . .
O O2 0.70569(18) 0.0442(3) 0.1592(5) 0.0476(11) Uani d . 1 1 . .
O O3 0.71095(18) -0.0874(3) -0.1350(5) 0.0431(10) Uani d . 1 1 . .
O O4 0.57889(17) -0.1130(3) -0.0917(6) 0.0538(12) Uani d . 1 1 . .
C C1 0.6018(2) 0.1765(5) -0.1231(8) 0.0343(14) Uani d . 1 1 . .
C C2 0.6071(3) 0.2535(5) -0.2607(8) 0.0376(15) Uani d . 1 1 . .
C C3 0.5833(3) 0.3523(6) -0.2406(9) 0.0450(17) Uani d . 1 1 . .
H H3 0.5897 0.4019 -0.3310 0.054 Uiso calc R 1 1 . .
C C4 0.5496(3) 0.3788(5) -0.0854(10) 0.0501(17) Uani d . 1 1 . .
C C5 0.5398(2) 0.3065(5) 0.0468(9) 0.0426(15) Uani d . 1 1 . .
H H5 0.5161 0.3248 0.1495 0.051 Uiso calc R 1 1 . .
C C6 0.5652(2) 0.2037(4) 0.0296(11) 0.0375(12) Uani d . 1 1 . .
C C7 0.5528(3) 0.1311(5) 0.1766(8) 0.0402(15) Uani d . 1 1 . .
H H7 0.5280 0.1562 0.2728 0.048 Uiso calc R 1 1 . .
C C8 0.5571(3) -0.0253(5) 0.3450(10) 0.0534(19) Uani d . 1 1 . .
H H8A 0.5201 -0.0709 0.3202 0.064 Uiso calc R 1 1 . .
H H8B 0.5456 0.0203 0.4449 0.064 Uiso calc R 1 1 . .
C C9 0.6162(3) -0.0896(6) 0.3927(9) 0.060(2) Uani d . 1 1 . .
H H9A 0.6509 -0.0436 0.4353 0.072 Uiso calc R 1 1 . .
H H9B 0.6051 -0.1374 0.4898 0.072 Uiso calc R 1 1 . .
C C10 0.7074(3) -0.1882(6) 0.2724(10) 0.072(2) Uani d . 1 1 . .
H H10A 0.7069 -0.2319 0.3779 0.108 Uiso calc R 1 1 . .
H H10B 0.7359 -0.1294 0.2923 0.108 Uiso calc R 1 1 . .
H H10C 0.7230 -0.2280 0.1711 0.108 Uiso calc R 1 1 . .
C C11 0.5987(3) -0.2457(5) 0.2077(13) 0.076(2) Uani d . 1 1 . .
H H11A 0.5551 -0.2247 0.1734 0.113 Uiso calc R 1 1 . .
H H11B 0.5967 -0.2852 0.3179 0.113 Uiso calc R 1 1 . .
H H11C 0.6174 -0.2883 0.1142 0.113 Uiso calc R 1 1 . .
C C12 0.8031(3) 0.1328(6) 0.2472(10) 0.064(2) Uani d . 1 1 . .
H H12A 0.8117 0.0954 0.3572 0.097 Uiso calc R 1 1 . .
H H12B 0.7777 0.1944 0.2733 0.097 Uiso calc R 1 1 . .
H H12C 0.8439 0.1527 0.1923 0.097 Uiso calc R 1 1 . .
C C13 0.7652(3) 0.0633(5) 0.1198(9) 0.0422(16) Uani d . 1 1 . .
C C14 0.7966(3) 0.0228(5) -0.0327(9) 0.0459(18) Uani d . 1 1 . .
H H14 0.8394 0.0447 -0.0556 0.055 Uiso calc R 1 1 . .
C C15 0.7685(3) -0.0473(5) -0.1516(9) 0.0459(17) Uani d . 1 1 . .
C C16 0.8073(3) -0.0823(6) -0.3127(10) 0.069(2) Uani d . 1 1 . .
H H16A 0.7848 -0.0620 -0.4209 0.104 Uiso calc R 1 1 . .
H H16B 0.8121 -0.1572 -0.3101 0.104 Uiso calc R 1 1 . .
H H16C 0.8500 -0.0501 -0.3101 0.104 Uiso calc R 1 1 . .

loop_
_atom_site_aniso_label
_atom_site_aniso_U_11
_atom_site_aniso_U_22
_atom_site_aniso_U_33
_atom_site_aniso_U_12
_atom_site_aniso_U_13
_atom_site_aniso_U_23
V1 0.0346(4) 0.0410(6) 0.0388(6) 0.0030(4) 0.0017(5) -0.0003(6)
Br1 0.0701(4) 0.0680(5) 0.0367(3) -0.0054(3) 0.0078(4) -0.0003(5)
Cl1 0.1159(14) 0.0445(11) 0.0665(12) 0.0281(11) 0.0116(11) 0.0049(10)
N1 0.031(3) 0.041(3) 0.042(3) -0.001(2) 0.006(2) -0.001(3)
N2 0.040(3) 0.043(4) 0.049(3) 0.004(3) 0.010(2) 0.010(3)
O1 0.057(2) 0.043(3) 0.038(2) 0.014(2) 0.018(2) 0.004(2)
O2 0.038(2) 0.061(3) 0.044(3) -0.005(2) 0.0084(19) -0.012(2)
O3 0.043(2) 0.043(3) 0.043(3) 0.003(2) 0.004(2) -0.006(2)
O4 0.042(2) 0.053(3) 0.066(3) -0.002(2) -0.012(2) -0.005(2)
C1 0.027(3) 0.040(4) 0.036(4) -0.002(3) -0.005(2) -0.001(3)
C2 0.036(3) 0.042(4) 0.035(4) 0.000(3) -0.002(3) 0.002(3)
C3 0.052(4) 0.045(5) 0.038(4) -0.004(3) -0.007(3) 0.005(3)
C4 0.053(4) 0.042(4) 0.056(5) 0.005(3) -0.011(3) 0.000(4)
C5 0.047(3) 0.049(4) 0.033(4) 0.004(3) -0.005(3) -0.003(4)
C6 0.032(2) 0.040(3) 0.041(3) 0.003(2) 0.006(4) -0.001(4)
C7 0.032(3) 0.052(5) 0.037(4) 0.003(3) 0.008(3) -0.005(3)
C8 0.052(4) 0.045(4) 0.063(5) 0.006(3) 0.027(3) 0.017(4)
C9 0.068(4) 0.062(5) 0.051(5) 0.012(4) 0.020(4) 0.021(4)
C10 0.053(4) 0.076(6) 0.087(6) 0.019(4) 0.008(4) 0.029(5)
C11 0.089(5) 0.054(5) 0.084(6) -0.015(4) -0.001(5) 0.006(5)
C12 0.055(4) 0.065(6) 0.073(6) -0.008(4) -0.011(4) -0.017(5)
C13 0.037(4) 0.041(4) 0.049(4) 0.000(3) 0.001(3) 0.013(3)
C14 0.032(3) 0.050(4) 0.056(5) -0.001(3) 0.009(3) 0.006(3)
C15 0.051(4) 0.045(5) 0.042(4) 0.017(4) 0.007(3) 0.019(4)
C16 0.069(5) 0.090(6) 0.049(4) 0.010(4) 0.030(4) -0.001(5)

loop_
_atom_type_symbol
_atom_type_description
_atom_type_scat_dispersion_real
_atom_type_scat_dispersion_imag
_atom_type_scat_source
C C 0.0033 0.0016 'International Tables Vol C Tables 4.2.6.8 and 6.1.1.4'
H H 0.0000 0.0000 'International Tables Vol C Tables 4.2.6.8 and 6.1.1.4'
N N 0.0061 0.0033 'International Tables Vol C Tables 4.2.6.8 and 6.1.1.4'
O O 0.0106 0.0060 'International Tables Vol C Tables 4.2.6.8 and 6.1.1.4'
Cl Cl 0.1484 0.1585 'International Tables Vol C Tables 4.2.6.8 and 6.1.1.4'
V V 0.3005 0.5294 'International Tables Vol C Tables 4.2.6.8 and 6.1.1.4'
Br Br -0.2901 2.4595 'International Tables Vol C Tables 4.2.6.8 and 6.1.1.4'

loop_
_geom_angle_atom_site_label_1
_geom_angle_atom_site_label_2
_geom_angle_atom_site_label_3
_geom_angle_site_symmetry_1
_geom_angle_site_symmetry_3
_geom_angle
_geom_angle_publ_flag
O4 V1 O1 . . 100.0(2) y
O4 V1 O3 . . 98.39(19) y
O1 V1 O3 . . 88.92(17) y
O4 V1 N1 . . 99.13(19) y
O1 V1 N1 . . 88.30(18) y
O3 V1 N1 . . 162.47(18) y
O4 V1 O2 . . 173.0(2) y
O1 V1 O2 . . 86.82(17) y
O3 V1 O2 . . 82.86(15) y
N1 V1 O2 . . 79.70(17) y
O4 V1 N2 . . 91.3(2) y
O1 V1 N2 . . 165.2(2) y
O3 V1 N2 . . 98.79(17) y
N1 V1 N2 . . 80.5(2) y
O2 V1 N2 . . 81.70(17) y
C7 N1 C8 . . 120.0(5) ?
C7 N1 V1 . . 126.5(4) ?
C8 N1 V1 . . 113.3(4) ?
C10 N2 C9 . . 109.3(5) ?
C10 N2 C11 . . 106.6(5) ?
C9 N2 C11 . . 110.2(5) ?
C10 N2 V1 . . 114.5(4) ?
C9 N2 V1 . . 104.7(3) ?
C11 N2 V1 . . 111.6(4) ?
C1 O1 V1 . . 131.1(4) ?
C13 O2 V1 . . 128.8(4) ?
C15 O3 V1 . . 131.3(4) ?
O1 C1 C6 . . 124.5(5) ?
O1 C1 C2 . . 118.7(5) ?
C6 C1 C2 . . 116.7(6) ?
C3 C2 C1 . . 122.4(6) ?
C3 C2 Br1 . . 120.5(5) ?
C1 C2 Br1 . . 117.1(5) ?
C2 C3 C4 . . 119.7(6) ?
C2 C3 H3 . . 120.1 ?
C4 C3 H3 . . 120.1 ?
C5 C4 C3 . . 120.5(6) ?
C5 C4 Cl1 . . 120.0(5) ?
C3 C4 Cl1 . . 119.5(6) ?
C4 C5 C6 . . 120.6(6) ?
C4 C5 H5 . . 119.7 ?
C6 C5 H5 . . 119.7 ?
C1 C6 C5 . . 119.9(6) ?
C1 C6 C7 . . 122.7(5) ?
C5 C6 C7 . . 117.4(6) ?
N1 C7 C6 . . 126.5(6) ?
N1 C7 H7 . . 116.7 ?
C6 C7 H7 . . 116.7 ?
N1 C8 C9 . . 108.6(5) ?
N1 C8 H8A . . 110.0 ?
C9 C8 H8A . . 110.0 ?
N1 C8 H8B . . 110.0 ?
C9 C8 H8B . . 110.0 ?
H8A C8 H8B . . 108.4 ?
N2 C9 C8 . . 111.4(6) ?
N2 C9 H9A . . 109.3 ?
C8 C9 H9A . . 109.3 ?
N2 C9 H9B . . 109.3 ?
C8 C9 H9B . . 109.3 ?
H9A C9 H9B . . 108.0 ?
N2 C10 H10A . . 109.5 ?
N2 C10 H10B . . 109.5 ?
H10A C10 H10B . . 109.5 ?
N2 C10 H10C . . 109.5 ?
H10A C10 H10C . . 109.5 ?
H10B C10 H10C . . 109.5 ?
N2 C11 H11A . . 109.5 ?
N2 C11 H11B . . 109.5 ?
H11A C11 H11B . . 109.5 ?
N2 C11 H11C . . 109.5 ?
H11A C11 H11C . . 109.5 ?
H11B C11 H11C . . 109.5 ?
C13 C12 H12A . . 109.5 ?
C13 C12 H12B . . 109.5 ?
H12A C12 H12B . . 109.5 ?
C13 C12 H12C . . 109.5 ?
H12A C12 H12C . . 109.5 ?
H12B C12 H12C . . 109.5 ?
O2 C13 C14 . . 123.5(6) ?
O2 C13 C12 . . 117.1(6) ?
C14 C13 C12 . . 119.3(5) ?
C15 C14 C13 . . 124.5(5) ?
C15 C14 H14 . . 117.7 ?
C13 C14 H14 . . 117.7 ?
O3 C15 C14 . . 125.1(6) ?
O3 C15 C16 . . 116.0(6) ?
C14 C15 C16 . . 118.9(6) ?
C15 C16 H16A . . 109.5 ?
C15 C16 H16B . . 109.5 ?
H16A C16 H16B . . 109.5 ?
C15 C16 H16C . . 109.5 ?
H16A C16 H16C . . 109.5 ?
H16B C16 H16C . . 109.5 ?

loop_
_geom_bond_atom_site_label_1
_geom_bond_atom_site_label_2
_geom_bond_site_symmetry_2
_geom_bond_distance
_geom_bond_publ_flag
V1 O4 . 1.598(4) y
V1 O1 . 1.952(4) y
V1 O3 . 1.988(4) y
V1 N1 . 2.078(5) y
V1 O2 . 2.168(4) y
V1 N2 . 2.222(5) y
Br1 C2 . 1.885(6) ?
Cl1 C4 . 1.755(7) ?
N1 C7 . 1.268(7) ?
N1 C8 . 1.448(8) ?
N2 C10 . 1.473(7) ?
N2 C9 . 1.484(8) ?
N2 C11 . 1.494(7) ?
O1 C1 . 1.316(6) ?
O2 C13 . 1.269(6) ?
O3 C15 . 1.285(7) ?
C1 C6 . 1.399(9) ?
C1 C2 . 1.420(8) ?
C2 C3 . 1.358(8) ?
C3 C4 . 1.381(8) ?
C3 H3 . 0.9300 ?
C4 C5 . 1.360(8) ?
C5 C6 . 1.414(7) ?
C5 H5 . 0.9300 ?
C6 C7 . 1.452(9) ?
C7 H7 . 0.9300 ?
C8 C9 . 1.497(8) ?
C8 H8A . 0.9700 ?
C8 H8B . 0.9700 ?
C9 H9A . 0.9700 ?
C9 H9B . 0.9700 ?
C10 H10A . 0.9600 ?
C10 H10B . 0.9600 ?
C10 H10C . 0.9600 ?
C11 H11A . 0.9600 ?
C11 H11B . 0.9600 ?
C11 H11C . 0.9600 ?
C12 C13 . 1.507(8) ?
C12 H12A . 0.9600 ?
C12 H12B . 0.9600 ?
C12 H12C . 0.9600 ?
C13 C14 . 1.397(8) ?
C14 C15 . 1.379(8) ?
C14 H14 . 0.9300 ?
C15 C16 . 1.499(9) ?
C16 H16A . 0.9600 ?
C16 H16B . 0.9600 ?
C16 H16C . 0.9600 ?
